data_7056084
loop_
_publ_author_name
'Massoud, Salah S.'
'Williams, Gabrielle F.'
'Louka, Febee R.'
'Henary, Maher M.'
'Herchel, Radovan'
'Travnicek, Zdenek'
'Fischer, Roland'
'Mautner, Franz Andreas'

_publ_section_title
;
 Croconato-bridged copper(II) complexes. Synthesis, structure and magnetic
 characterization
;
_journal_name_full 'New J. Chem.'
_journal_paper_doi 10.1039/C6NJ03943J
_journal_year 2017
_chemical_formula_moiety 'C16 H13 Cu N3 O5, 2H O'
_chemical_formula_sum 'C16 H15 Cu N3 O6'
_chemical_formula_weight 408.85
_chemical_name_common {[Cu(dmpzmpy)(C5O5)].H2O}n
_space_group_crystal_system monoclinic
_space_group_IT_number 15
_space_group_name_Hall '-C 2yc'
_space_group_name_H-M_alt 'C 1 2/c 1'
_symmetry_space_group_name_Hall '-C 2yc'
_symmetry_space_group_name_H-M 'C 1 2/c 1'
_atom_sites_solution_hydrogens mixed
_audit_creation_method SHELXL-2016/6
_audit_update_record
;
2017-03-30 deposited with the CCDC.
2017-04-04 downloaded from the CCDC.
;
_cell_angle_alpha 90
_cell_angle_beta 109.938(13)
_cell_angle_gamma 90
_cell_formula_units_Z 8
_cell_length_a 22.1317(19)
_cell_length_b 7.8771(6)
_cell_length_c 21.0725(18)
_cell_measurement_reflns_used 1000
_cell_measurement_temperature 100(2)
_cell_measurement_theta_max 25.00
_cell_measurement_theta_min 2.00
_cell_volume 3453.5(6)
_computing_cell_refinement 'Bruker SMART'
_computing_data_collection 'Bruker APEX2'
_computing_data_reduction 'Bruker SAINT'
_computing_molecular_graphics 'Bruker SHELXTL'
_computing_publication_material 'Bruker SHELXTL'
_computing_structure_refinement 'SHELXL-2016/6 (Sheldrick, 2016)'
_diffrn_ambient_temperature 100(2)
_diffrn_measured_fraction_theta_full 0.998
_diffrn_measured_fraction_theta_max 0.998
_diffrn_measurement_device_type 'Bruker APEX-II CCD'
_diffrn_measurement_method \w-scans
_diffrn_radiation_type MoK\a
_diffrn_radiation_wavelength 0.71073
_diffrn_reflns_av_R_equivalents 0.0506
_diffrn_reflns_av_unetI/netI 0.0440
_diffrn_reflns_Laue_measured_fraction_full 0.998
_diffrn_reflns_Laue_measured_fraction_max 0.998
_diffrn_reflns_limit_h_max 26
_diffrn_reflns_limit_h_min -26
_diffrn_reflns_limit_k_max 9
_diffrn_reflns_limit_k_min -9
_diffrn_reflns_limit_l_max 25
_diffrn_reflns_limit_l_min -25
_diffrn_reflns_number 12222
_diffrn_reflns_point_group_measured_fraction_full 0.998
_diffrn_reflns_point_group_measured_fraction_max 0.998
_diffrn_reflns_theta_full 25.242
_diffrn_reflns_theta_max 25.297
_diffrn_reflns_theta_min 2.306
_exptl_absorpt_coefficient_mu 1.304
_exptl_absorpt_correction_T_max 0.8088
_exptl_absorpt_correction_T_min 0.6656
_exptl_absorpt_correction_type multi-scan
_exptl_absorpt_process_details SADABS
_exptl_crystal_colour green
_exptl_crystal_density_diffrn 1.573
_exptl_crystal_description prism
_exptl_crystal_F_000 1672
_exptl_crystal_size_max 0.340
_exptl_crystal_size_mid 0.240
_exptl_crystal_size_min 0.170
_refine_diff_density_max 1.413
_refine_diff_density_min -0.732
_refine_diff_density_rms 0.154
_refine_ls_extinction_method none
_refine_ls_goodness_of_fit_ref 1.282
_refine_ls_matrix_type full
_refine_ls_number_parameters 251
_refine_ls_number_reflns 3138
_refine_ls_number_restraints 18
_refine_ls_restrained_S_all 1.282
_refine_ls_R_factor_all 0.1017
_refine_ls_R_factor_gt 0.0960
_refine_ls_shift/su_max 0.000
_refine_ls_shift/su_mean 0.000
_refine_ls_structure_factor_coef Fsqd
_refine_ls_weighting_details 'w=1/[\s^2^(Fo^2^)+(0.0695P)^2^+66.2798P] where P=(Fo^2^+2Fc^2^)/3'
_refine_ls_weighting_scheme calc
_refine_ls_wR_factor_gt 0.2205
_refine_ls_wR_factor_ref 0.2234
_reflns_Friedel_coverage 0.000
_reflns_number_gt 2930
_reflns_number_total 3138
_reflns_threshold_expression 'I > 2\s(I)'
_cod_data_source_file c6nj03943j2.cif
_cod_data_source_block s2674b
_cod_database_code 7056084
_shelx_shelxl_version_number 2016/6
_shelx_space_group_comment
;
The symmetry employed for this shelxl refinement is uniquely defined
by the following loop, which should always be used as a source of
symmetry information in preference to the above space-group names.
They are only intended as comments.
;
_shelx_estimated_absorpt_t_min 0.666
_shelx_estimated_absorpt_t_max 0.809

loop_
_space_group_symop_operation_xyz
'x, y, z'
'-x, y, -z+1/2'
'x+1/2, y+1/2, z'
'-x+1/2, y+1/2, -z+1/2'
'-x, -y, -z'
'x, -y, z-1/2'
'-x+1/2, -y+1/2, -z'
'x+1/2, -y+1/2, z-1/2'

loop_
_atom_site_label
_atom_site_type_symbol
_atom_site_fract_x
_atom_site_fract_y
_atom_site_fract_z
_atom_site_U_iso_or_equiv
_atom_site_adp_type
_atom_site_occupancy
_atom_site_site_symmetry_order
_atom_site_calc_flag
_atom_site_refinement_flags_posn
_atom_site_refinement_flags_adp
_atom_site_refinement_flags_occupancy
_atom_site_disorder_assembly
_atom_site_disorder_group
Cu1 Cu 0.17070(4) 0.48935(10) 0.11617(4) 0.0187(3) Uani 1 1 d . . . . .
O3 O 0.2367(2) 0.3508(6) 0.1835(2) 0.0191(11) Uani 1 1 d . . . . .
O2 O 0.2696(2) 0.6415(7) 0.1091(2) 0.0217(11) Uani 1 1 d . . . . .
O1 O 0.1889(2) 0.6696(6) 0.1890(3) 0.0207(11) Uani 1 1 d . . . . .
N3 N 0.0993(3) 0.6223(8) 0.0532(3) 0.0237(14) Uani 1 1 d . . . . .
O4 O 0.1072(2) 0.3759(7) 0.1788(3) 0.0221(11) Uani 1 1 d . . . . .
O5 O 0.1012(3) 0.2701(8) 0.3116(3) 0.0309(13) Uani 1 1 d . . . . .
N1 N 0.1661(3) 0.3316(8) 0.0406(3) 0.0206(13) Uani 1 1 d . . . . .
C15 C 0.1517(4) 0.3221(9) 0.2283(4) 0.0193(15) Uani 1 1 d . . . . .
C13 C 0.2878(4) 0.6995(9) 0.1669(4) 0.0193(15) Uani 1 1 d . . . . .
C14 C 0.1474(4) 0.2636(10) 0.2938(4) 0.0211(16) Uani 1 1 d . . . . .
C16 C 0.2176(3) 0.3024(9) 0.2306(3) 0.0154(14) Uani 1 1 d . . . . .
N2 N 0.1567(3) 0.3941(9) -0.0214(3) 0.0286(15) Uani 1 1 d . . . . .
C10 C 0.0009(4) 0.7620(11) 0.0254(4) 0.0304(19) Uani 1 1 d . . . . .
H10 H -0.032514 0.806821 0.039198 0.036 Uiso 1 1 calc R U . . .
C11 C 0.0521(4) 0.6811(11) 0.0719(4) 0.0292(19) Uani 1 1 d . . . . .
H11 H 0.053526 0.667665 0.117215 0.035 Uiso 1 1 calc R U . . .
C7 C 0.0951(4) 0.6467(10) -0.0108(4) 0.0281(19) Uani 1 1 d . . . . .
C12 C 0.2470(3) 0.7197(8) 0.2075(4) 0.0163(15) Uani 1 1 d . . . . .
C1 C 0.1728(4) 0.1619(10) 0.0372(4) 0.0245(17) Uani 1 1 d . . . . .
C2 C 0.1661(4) 0.1113(10) -0.0274(5) 0.032(2) Uani 1 1 d . . . . .
H2 H 0.167756 -0.001558 -0.042621 0.039 Uiso 1 1 calc R U . . .
C9 C -0.0026(6) 0.7785(11) -0.0386(5) 0.043(2) Uani 1 1 d . . . . .
H9 H -0.039231 0.830374 -0.070392 0.052 Uiso 1 1 calc R U . . .
C3 C 0.1560(4) 0.2669(16) -0.0679(4) 0.046(3) Uani 1 1 d . . . . .
C6 C 0.1483(4) 0.5788(12) -0.0311(4) 0.035(2) Uani 1 1 d . . . . .
H6A H 0.139750 0.605714 -0.079276 0.042 Uiso 1 1 calc R U . . .
H6B H 0.188795 0.636190 -0.004374 0.042 Uiso 1 1 calc R U . . .
C8 C 0.0439(4) 0.7237(12) -0.0576(5) 0.039(2) Uani 1 1 d . . . . .
H8 H 0.042345 0.737017 -0.102953 0.047 Uiso 1 1 calc R U . . .
C4 C 0.1803(5) 0.0394(12) 0.0948(6) 0.048(3) Uani 1 1 d . . . . .
H4A H 0.222092 0.057741 0.130183 0.072 Uiso 1 1 calc R U . . .
H4B H 0.177887 -0.077426 0.078161 0.072 Uiso 1 1 calc R U . . .
H4C H 0.145913 0.058716 0.113411 0.072 Uiso 1 1 calc R U . . .
C5 C 0.1460(5) 0.2986(16) -0.1375(5) 0.054(3) Uani 1 1 d . . . . .
H5A H 0.104470 0.355169 -0.158383 0.081 Uiso 1 1 calc R U . . .
H5B H 0.146131 0.190680 -0.160636 0.081 Uiso 1 1 calc R U . . .
H5C H 0.180451 0.371520 -0.141301 0.081 Uiso 1 1 calc R U . . .
O6 O 0.0003(7) 0.5193(17) 0.2214(8) 0.060(5) Uani 0.5 1 d . U P A 1
H90 H -0.028620 0.447140 0.211961 0.091 Uiso 0.5 1 d . U P B 1
H91 H 0.029780 0.484189 0.209310 0.091 Uiso 0.5 1 d . U P C 1
O7 O 0.1026(10) 0.953(2) 0.1996(13) 0.073(7) Uani 0.38 1 d . U P D 2
H92 H 0.118341 1.007221 0.235680 0.109 Uiso 0.38 1 d . U P E 2
H93 H 0.126810 0.875280 0.197400 0.109 Uiso 0.38 1 d . U P F 2
O8 O 0.000000 0.849(7) 0.250000 0.080(15) Uani 0.24 2 d S TU P G 3
H94 H -0.019451 0.860190 0.209310 0.112 Uiso 0.12 1 d . U P H 3
H95 H -0.017951 0.906739 0.271629 0.112 Uiso 0.12 1 d . U P I 3

loop_
_atom_site_aniso_label
_atom_site_aniso_U_11
_atom_site_aniso_U_22
_atom_site_aniso_U_33
_atom_site_aniso_U_23
_atom_site_aniso_U_13
_atom_site_aniso_U_12
Cu1 0.0247(5) 0.0112(5) 0.0170(5) 0.0013(4) 0.0030(4) -0.0028(4)
O3 0.025(3) 0.014(2) 0.018(3) 0.006(2) 0.009(2) 0.003(2)
O2 0.027(3) 0.022(3) 0.017(3) -0.002(2) 0.008(2) 0.003(2)
O1 0.023(3) 0.013(2) 0.025(3) -0.002(2) 0.006(2) -0.003(2)
N3 0.022(3) 0.018(3) 0.027(3) 0.007(3) 0.003(3) -0.004(3)
O4 0.017(2) 0.025(3) 0.021(3) 0.003(2) 0.002(2) 0.002(2)
O5 0.028(3) 0.046(4) 0.024(3) -0.002(3) 0.016(2) 0.004(3)
N1 0.019(3) 0.029(3) 0.016(3) -0.006(3) 0.009(2) -0.004(3)
C15 0.026(4) 0.011(3) 0.023(4) -0.001(3) 0.011(3) -0.003(3)
C13 0.029(4) 0.012(3) 0.017(4) 0.000(3) 0.007(3) 0.006(3)
C14 0.022(4) 0.024(4) 0.021(4) -0.003(3) 0.012(3) -0.002(3)
C16 0.015(3) 0.012(3) 0.015(3) -0.004(3) 0.000(3) -0.004(3)
N2 0.027(4) 0.033(4) 0.022(3) -0.003(3) 0.003(3) -0.006(3)
C10 0.022(4) 0.030(4) 0.037(5) -0.015(4) 0.007(4) 0.004(3)
C11 0.034(4) 0.032(5) 0.020(4) 0.000(3) 0.007(3) -0.012(4)
C7 0.028(4) 0.023(4) 0.021(4) 0.013(3) -0.009(3) -0.015(3)
C12 0.018(4) 0.006(3) 0.025(4) 0.000(3) 0.008(3) 0.001(3)
C1 0.018(4) 0.026(4) 0.027(4) 0.006(3) 0.005(3) 0.007(3)
C2 0.022(4) 0.020(4) 0.057(6) -0.017(4) 0.017(4) 0.004(3)
C9 0.077(7) 0.020(4) 0.031(5) 0.001(4) 0.015(5) 0.007(5)
C3 0.020(4) 0.092(8) 0.026(5) -0.023(5) 0.009(4) -0.013(5)
C6 0.034(5) 0.046(5) 0.018(4) 0.007(4) 0.001(4) -0.019(4)
C8 0.034(5) 0.031(5) 0.045(5) 0.012(4) 0.005(4) -0.008(4)
C4 0.050(6) 0.025(5) 0.061(7) -0.003(5) 0.008(5) 0.002(4)
C5 0.049(6) 0.063(7) 0.050(6) -0.013(6) 0.017(5) 0.007(6)
O6 0.034(7) 0.033(7) 0.105(13) -0.016(7) 0.012(9) -0.003(6)
O7 0.062(12) 0.028(9) 0.115(16) -0.028(10) 0.015(11) 0.015(9)
O8 0.060(19) 0.066(19) 0.10(2) 0.000 0.011(14) 0.000

loop_
_atom_type_symbol
_atom_type_description
_atom_type_scat_dispersion_real
_atom_type_scat_dispersion_imag
_atom_type_scat_source
C C 0.0033 0.0016 'International Tables Vol C Tables 4.2.6.8 and 6.1.1.4'
H H 0.0000 0.0000 'International Tables Vol C Tables 4.2.6.8 and 6.1.1.4'
N N 0.0061 0.0033 'International Tables Vol C Tables 4.2.6.8 and 6.1.1.4'
O O 0.0106 0.0060 'International Tables Vol C Tables 4.2.6.8 and 6.1.1.4'
Cu Cu 0.3201 1.2651 'International Tables Vol C Tables 4.2.6.8 and 6.1.1.4'

loop_
_geom_angle_atom_site_label_1
_geom_angle_atom_site_label_2
_geom_angle_atom_site_label_3
_geom_angle
_geom_angle_site_symmetry_1
_geom_angle_site_symmetry_3
O3 Cu1 N3 174.8(2) . .
O3 Cu1 N1 93.1(2) . .
N3 Cu1 N1 89.0(3) . .
O3 Cu1 O1 86.3(2) . .
N3 Cu1 O1 92.5(2) . .
N1 Cu1 O1 169.5(2) . .
O3 Cu1 O4 80.08(19) . .
N3 Cu1 O4 94.7(2) . .
N1 Cu1 O4 109.0(2) . .
O1 Cu1 O4 81.21(19) . .
C16 O3 Cu1 111.5(4) . .
C12 O1 Cu1 111.6(4) . .
C11 N3 C7 117.5(7) . .
C11 N3 Cu1 121.1(5) . .
C7 N3 Cu1 121.2(6) . .
C15 O4 Cu1 98.3(4) . .
N2 N1 C1 107.1(6) . .
N2 N1 Cu1 119.7(5) . .
C1 N1 Cu1 133.1(5) . .
O4 C15 C16 124.4(7) . .
O4 C15 C14 127.2(7) . .
C16 C15 C14 108.5(6) . .
O2 C13 C12 124.4(7) . .
O2 C13 C14 127.4(7) . 4
C12 C13 C14 108.2(6) . 4
O5 C14 C13 127.2(7) . 4_545
O5 C14 C15 127.2(7) . .
C13 C14 C15 105.6(6) 4_545 .
O3 C16 C12 128.8(7) . 4_545
O3 C16 C15 122.9(6) . .
C12 C16 C15 108.2(6) 4_545 .
N1 N2 C3 112.3(8) . .
N1 N2 C6 117.9(7) . .
C3 N2 C6 129.8(8) . .
C9 C10 C11 121.1(8) . .
C9 C10 H10 119.4 . .
C11 C10 H10 119.4 . .
N3 C11 C10 119.5(7) . .
N3 C11 H11 120.2 . .
C10 C11 H11 120.2 . .
N3 C7 C8 123.4(9) . .
N3 C7 C6 116.8(7) . .
C8 C7 C6 119.8(8) . .
O1 C12 C16 127.2(7) . 4
O1 C12 C13 123.6(7) . .
C16 C12 C13 109.2(6) 4 .
N1 C1 C2 111.3(7) . .
N1 C1 C4 124.9(8) . .
C2 C1 C4 123.6(8) . .
C1 C2 C3 106.1(7) . .
C1 C2 H2 127.0 . .
C3 C2 H2 127.0 . .
C8 C9 C10 120.1(9) . .
C8 C9 H9 119.9 . .
C10 C9 H9 119.9 . .
N2 C3 C5 123.8(11) . .
N2 C3 C2 103.1(7) . .
C5 C3 C2 133.1(10) . .
N2 C6 C7 113.0(7) . .
N2 C6 H6A 109.0 . .
C7 C6 H6A 109.0 . .
N2 C6 H6B 109.0 . .
C7 C6 H6B 109.0 . .
H6A C6 H6B 107.8 . .
C9 C8 C7 118.3(10) . .
C9 C8 H8 120.9 . .
C7 C8 H8 120.9 . .
C1 C4 H4A 109.5 . .
C1 C4 H4B 109.5 . .
H4A C4 H4B 109.5 . .
C1 C4 H4C 109.5 . .
H4A C4 H4C 109.5 . .
H4B C4 H4C 109.5 . .
C3 C5 H5A 109.5 . .
C3 C5 H5B 109.5 . .
H5A C5 H5B 109.5 . .
C3 C5 H5C 109.5 . .
H5A C5 H5C 109.5 . .
H5B C5 H5C 109.5 . .

loop_
_geom_bond_atom_site_label_1
_geom_bond_atom_site_label_2
_geom_bond_distance
_geom_bond_site_symmetry_2
Cu1 O3 1.981(5) .
Cu1 N3 1.981(6) .
Cu1 N1 1.995(6) .
Cu1 O1 2.028(5) .
Cu1 O4 2.404(5) .
O3 C16 1.263(9) .
O2 C13 1.233(9) .
O1 C12 1.272(8) .
N3 C11 1.319(11) .
N3 C7 1.334(10) .
O4 C15 1.240(9) .
O5 C14 1.204(9) .
N1 N2 1.344(9) .
N1 C1 1.349(10) .
C15 C16 1.451(10) .
C15 C14 1.488(10) .
C13 C12 1.451(10) .
C13 C14 1.478(10) 4
C16 C12 1.429(10) 4_545
N2 C3 1.399(12) .
N2 C6 1.472(12) .
C10 C9 1.329(12) .
C10 C11 1.377(12) .
C10 H10 0.9500 .
C11 H11 0.9500 .
C7 C8 1.364(12) .
C7 C6 1.484(13) .
C1 C2 1.377(12) .
C1 C4 1.516(13) .
C2 C3 1.467(15) .
C2 H2 0.9500 .
C9 C8 1.300(14) .
C9 H9 0.9500 .
C3 C5 1.428(14) .
C6 H6A 0.9900 .
C6 H6B 0.9900 .
C8 H8 0.9500 .
C4 H4A 0.9800 .
C4 H4B 0.9800 .
C4 H4C 0.9800 .
C5 H5A 0.9800 .
C5 H5B 0.9800 .
C5 H5C 0.9800 .

loop_
_geom_torsion_atom_site_label_1
_geom_torsion_atom_site_label_2
_geom_torsion_atom_site_label_3
_geom_torsion_atom_site_label_4
_geom_torsion
_geom_torsion_site_symmetry_1
_geom_torsion_site_symmetry_4
O4 C15 C14 O5 -5.8(13) . .
C16 C15 C14 O5 175.5(8) . .
O4 C15 C14 C13 175.4(7) . 4_545
C16 C15 C14 C13 -3.3(8) . 4_545
O4 C15 C16 O3 5.5(11) . .
C14 C15 C16 O3 -175.8(6) . .
O4 C15 C16 C12 -173.5(7) . 4_545
C14 C15 C16 C12 5.2(8) . 4_545
C1 N1 N2 C3 0.9(9) . .
C1 N1 N2 C6 -179.6(7) . .
C7 N3 C11 C10 0.8(11) . .
C9 C10 C11 N3 1.6(13) . .
C11 N3 C7 C8 -2.1(11) . .
C11 N3 C7 C6 -179.6(7) . .
O2 C13 C12 O1 4.5(11) . .
C14 C13 C12 O1 -176.9(6) 4 .
O2 C13 C12 C16 -175.5(7) . 4
C14 C13 C12 C16 3.1(8) 4 4
N2 N1 C1 C2 -1.7(9) . .
N2 N1 C1 C4 -176.2(8) . .
N1 C1 C2 C3 1.7(9) . .
C4 C1 C2 C3 176.4(8) . .
C11 C10 C9 C8 -2.7(14) . .
N1 N2 C3 C5 179.1(8) . .
C6 N2 C3 C5 -0.3(14) . .
N1 N2 C3 C2 0.1(9) . .
C6 N2 C3 C2 -179.2(8) . .
C1 C2 C3 N2 -1.1(9) . .
C1 C2 C3 C5 -179.9(10) . .
N1 N2 C6 C7 -55.9(9) . .
C3 N2 C6 C7 123.5(9) . .
N3 C7 C6 N2 59.2(9) . .
C8 C7 C6 N2 -118.4(8) . .
C10 C9 C8 C7 1.4(14) . .
N3 C7 C8 C9 1.1(13) . .
C6 C7 C8 C9 178.5(8) . .
